data_7703234
loop_
_publ_author_name
'Lohrey, Trevor D.'
'Bergman, Robert G.'
'Arnold, John'

_publ_section_title
;
 Controlling dinitrogen functionalization at rhenium through alkali metal
 ion pairing.
;
_journal_issue 48
_journal_name_full 'Dalton transactions (Cambridge, England : 2003)'
_journal_page_first 17936
_journal_page_last 17944
_journal_paper_doi 10.1039/c9dt04489b
_journal_volume 48
_journal_year 2019
_chemical_formula_moiety 'C78 H102 N8 Re2 Zr, 2(C6 H14)'
_chemical_formula_sum 'C90 H130 N8 Re2 Zr'
_chemical_formula_weight 1787.63
_chemical_properties_physical Air-sensitive,Moisture-sensitive
_space_group_crystal_system monoclinic
_space_group_IT_number 15
_space_group_name_Hall '-C 2yc'
_space_group_name_H-M_alt 'C 1 2/c 1'
_atom_sites_solution_hydrogens geom
_atom_sites_solution_primary iterative
_atom_sites_solution_secondary difmap
_audit_creation_method SHELXL-2014/7
_audit_update_record
;
2019-07-24 deposited with the CCDC.	2019-11-25 downloaded from the CCDC.
;
_cell_angle_alpha 90
_cell_angle_beta 134.070(4)
_cell_angle_gamma 90
_cell_formula_units_Z 4
_cell_length_a 40.420(6)
_cell_length_b 9.9942(12)
_cell_length_c 28.451(4)
_cell_measurement_reflns_used 6268
_cell_measurement_temperature 100(2)
_cell_measurement_theta_max 23.45
_cell_measurement_theta_min 2.58
_cell_volume 8258(2)
_computing_cell_refinement 'Bruker SAINT'
_computing_data_collection 'Bruker APEX2'
_computing_data_reduction 'Bruker SAINT'
_computing_molecular_graphics ORTEP-32
_computing_publication_material WinGX
_computing_structure_refinement 'SHELXL-2014/7 (Sheldrick, 2014)'
_computing_structure_solution SHELXT
_diffrn_ambient_temperature 100(2)
_diffrn_detector_area_resol_mean 8.366
_diffrn_measured_fraction_theta_full 0.999
_diffrn_measured_fraction_theta_max 0.994
_diffrn_measurement_device_type 'Bruker APEX-II CCD'
_diffrn_measurement_method '\f and \w scans'
_diffrn_radiation_type MoK\a
_diffrn_radiation_wavelength 0.71073
_diffrn_reflns_av_R_equivalents 0.0629
_diffrn_reflns_av_unetI/netI 0.0605
_diffrn_reflns_Laue_measured_fraction_full 0.999
_diffrn_reflns_Laue_measured_fraction_max 0.994
_diffrn_reflns_limit_h_max 48
_diffrn_reflns_limit_h_min -48
_diffrn_reflns_limit_k_max 11
_diffrn_reflns_limit_k_min -12
_diffrn_reflns_limit_l_max 34
_diffrn_reflns_limit_l_min -32
_diffrn_reflns_number 35861
_diffrn_reflns_point_group_measured_fraction_full 0.999
_diffrn_reflns_point_group_measured_fraction_max 0.994
_diffrn_reflns_theta_full 25.000
_diffrn_reflns_theta_max 25.393
_diffrn_reflns_theta_min 1.402
_diffrn_source 'microfocus sealed tube'
_exptl_absorpt_coefficient_mu 3.097
_exptl_absorpt_correction_T_max 0.7452
_exptl_absorpt_correction_T_min 0.6614
_exptl_absorpt_correction_type multi-scan
_exptl_absorpt_process_details SADABS
_exptl_crystal_colour purple
_exptl_crystal_density_diffrn 1.438
_exptl_crystal_description lath
_exptl_crystal_F_000 3664
_exptl_crystal_recrystallization_method 'Re-crystallisation from solvent: hexane'
_exptl_crystal_size_max 0.160
_exptl_crystal_size_mid 0.040
_exptl_crystal_size_min 0.020
_refine_diff_density_max 1.750
_refine_diff_density_min -1.145
_refine_diff_density_rms 0.136
_refine_ls_extinction_method none
_refine_ls_goodness_of_fit_ref 1.034
_refine_ls_hydrogen_treatment constr
_refine_ls_matrix_type full
_refine_ls_number_parameters 468
_refine_ls_number_reflns 7556
_refine_ls_number_restraints 6
_refine_ls_restrained_S_all 1.038
_refine_ls_R_factor_all 0.0579
_refine_ls_R_factor_gt 0.0386
_refine_ls_shift/su_max 0.003
_refine_ls_shift/su_mean 0.000
_refine_ls_structure_factor_coef Fsqd
_refine_ls_weighting_details 'w=1/[\s^2^(Fo^2^)+(0.0425P)^2^] where P=(Fo^2^+2Fc^2^)/3'
_refine_ls_weighting_scheme calc
_refine_ls_wR_factor_gt 0.0814
_refine_ls_wR_factor_ref 0.0882
_reflns_Friedel_coverage 0.000
_reflns_number_gt 5825
_reflns_number_total 7556
_reflns_threshold_expression 'I > 2\s(I)'
_cod_data_source_file c9dt04489b2.cif
_cod_data_source_block shelx_CCDC7
_cod_depositor_comments
;
The following automatic conversions were performed:

data item '_atom_sites_solution_secondary' value 'diffmap' was
changed to 'difmap'.

Automatic conversion script
Id: cif_fix_values 7556 2019-12-06 15:28:31Z antanas 
;
_cod_original_sg_symbol_H-M 'C 2/c'
_cod_database_code 7703234
_shelx_shelxl_version_number 2014/7
_shelx_space_group_comment
;
The symmetry employed for this shelxl refinement is uniquely defined
by the following loop, which should always be used as a source of
symmetry information in preference to the above space-group names.
They are only intended as comments.
;
_shelx_estimated_absorpt_t_min 0.637
_shelx_estimated_absorpt_t_max 0.941

loop_
_space_group_symop_operation_xyz
'x, y, z'
'-x, y, -z+1/2'
'x+1/2, y+1/2, z'
'-x+1/2, y+1/2, -z+1/2'
'-x, -y, -z'
'x, -y, z-1/2'
'-x+1/2, -y+1/2, -z'
'x+1/2, -y+1/2, z-1/2'

loop_
_atom_site_label
_atom_site_type_symbol
_atom_site_fract_x
_atom_site_fract_y
_atom_site_fract_z
_atom_site_U_iso_or_equiv
_atom_site_adp_type
_atom_site_occupancy
_atom_site_site_symmetry_order
_atom_site_calc_flag
_atom_site_refinement_flags_posn
_atom_site_refinement_flags_adp
_atom_site_refinement_flags_occupancy
C1 C 0.5578(2) 0.1882(5) 0.1945(3) 0.0357(15) Uani 1 1 d . . .
H1 H 0.5530 0.1424 0.2186 0.043 Uiso 1 1 calc R U .
C2 C 0.5966(2) 0.1806(5) 0.2035(3) 0.0341(15) Uani 1 1 d . . .
H2 H 0.6231 0.1278 0.2358 0.041 Uiso 1 1 calc R U .
C3 C 0.59054(19) 0.2612(5) 0.1585(3) 0.0314(14) Uani 1 1 d . . .
H3 H 0.6118 0.2712 0.1544 0.038 Uiso 1 1 calc R U .
C4 C 0.54729(18) 0.3267(5) 0.1194(3) 0.0270(13) Uani 1 1 d . . .
H4 H 0.5345 0.3895 0.0854 0.032 Uiso 1 1 calc R U .
C5 C 0.52698(19) 0.2792(5) 0.1416(3) 0.0288(13) Uani 1 1 d . . .
H5 H 0.4975 0.3041 0.1239 0.035 Uiso 1 1 calc R U .
C6 C 0.5848(2) 0.6929(7) 0.3553(4) 0.057(2) Uani 1 1 d . . .
H6 H 0.6029 0.6161 0.3664 0.068 Uiso 1 1 calc R U .
C7 C 0.5783(2) 0.7951(8) 0.3200(4) 0.0518(19) Uani 1 1 d . . .
H7 H 0.5909 0.8020 0.3017 0.062 Uiso 1 1 calc R U .
C8 C 0.5514(3) 0.8875(6) 0.3138(4) 0.067(2) Uani 1 1 d . . .
H8 H 0.5424 0.9709 0.2918 0.080 Uiso 1 1 calc R U .
C9 C 0.5389(3) 0.8385(10) 0.3459(4) 0.079(3) Uani 1 1 d . U .
H9 H 0.5193 0.8796 0.3489 0.095 Uiso 1 1 calc R U .
C10 C 0.5620(3) 0.7145(9) 0.3728(4) 0.075(3) Uani 1 1 d . . .
H10 H 0.5614 0.6568 0.3987 0.090 Uiso 1 1 calc R U .
C11 C 0.65789(16) 0.2721(5) 0.3572(2) 0.0194(11) Uani 1 1 d . . .
C12 C 0.69014(16) 0.1885(5) 0.3668(2) 0.0208(11) Uani 1 1 d . . .
C13 C 0.7267(2) 0.1234(6) 0.3245(4) 0.0498(19) Uani 1 1 d . . .
H13A H 0.7464 0.0565 0.3592 0.075 Uiso 1 1 calc R U .
H13B H 0.7427 0.1611 0.3131 0.075 Uiso 1 1 calc R U .
H13C H 0.6980 0.0811 0.2859 0.075 Uiso 1 1 calc R U .
C14 C 0.71591(19) 0.2336(5) 0.3484(3) 0.0318(14) Uani 1 1 d . . .
H14 H 0.6957 0.2993 0.3117 0.038 Uiso 1 1 calc R U .
C15 C 0.7601(2) 0.3050(8) 0.4036(4) 0.083(3) Uani 1 1 d . . .
H15A H 0.7790 0.2485 0.4428 0.124 Uiso 1 1 calc R U .
H15B H 0.7532 0.3894 0.4127 0.124 Uiso 1 1 calc R U .
H15C H 0.7770 0.3235 0.3912 0.124 Uiso 1 1 calc R U .
C16 C 0.69909(17) 0.0639(5) 0.3950(2) 0.0248(12) Uani 1 1 d . . .
H16 H 0.7208 0.0066 0.4017 0.030 Uiso 1 1 calc R U .
C17 C 0.67690(17) 0.0209(5) 0.4138(2) 0.0254(12) Uani 1 1 d . . .
H17 H 0.6831 -0.0652 0.4325 0.030 Uiso 1 1 calc R U .
C18 C 0.64602(17) 0.1045(5) 0.4049(2) 0.0248(12) Uani 1 1 d . . .
H18 H 0.6313 0.0754 0.4184 0.030 Uiso 1 1 calc R U .
C19 C 0.63555(16) 0.2306(5) 0.3768(2) 0.0197(11) Uani 1 1 d . . .
C20 C 0.55469(19) 0.2618(6) 0.3273(3) 0.0405(16) Uani 1 1 d . . .
H20A H 0.5445 0.2318 0.2862 0.061 Uiso 1 1 calc R U .
H20B H 0.5334 0.3301 0.3182 0.061 Uiso 1 1 calc R U .
H20C H 0.5551 0.1856 0.3494 0.061 Uiso 1 1 calc R U .
C21 C 0.60292(19) 0.3209(5) 0.3713(3) 0.0285(13) Uani 1 1 d . . .
H21 H 0.6005 0.4069 0.3511 0.034 Uiso 1 1 calc R U .
C22 C 0.6209(2) 0.3539(6) 0.4384(3) 0.0410(16) Uani 1 1 d . . .
H22A H 0.6245 0.2710 0.4600 0.062 Uiso 1 1 calc R U .
H22B H 0.5989 0.4127 0.4327 0.062 Uiso 1 1 calc R U .
H22C H 0.6507 0.3992 0.4654 0.062 Uiso 1 1 calc R U .
C23 C 0.70300(17) 0.5021(5) 0.4328(2) 0.0269(13) Uani 1 1 d . . .
H23A H 0.6892 0.5400 0.4476 0.040 Uiso 1 1 calc R U .
H23B H 0.7303 0.5543 0.4511 0.040 Uiso 1 1 calc R U .
H23C H 0.7119 0.4091 0.4476 0.040 Uiso 1 1 calc R U .
C24 C 0.66833(16) 0.5068(5) 0.3588(2) 0.0195(11) Uani 1 1 d . . .
C25 C 0.66253(17) 0.6324(5) 0.3324(3) 0.0210(12) Uani 1 1 d . . .
H25 H 0.6735 0.7072 0.3605 0.025 Uiso 1 1 calc R U .
C26 C 0.64221(17) 0.6594(5) 0.2688(3) 0.0212(12) Uani 1 1 d . . .
C27 C 0.64865(18) 0.8002(5) 0.2559(3) 0.0285(13) Uani 1 1 d . . .
H27A H 0.6600 0.7953 0.2347 0.043 Uiso 1 1 calc R U .
H27B H 0.6710 0.8484 0.2975 0.043 Uiso 1 1 calc R U .
H27C H 0.6191 0.8475 0.2273 0.043 Uiso 1 1 calc R U .
C28 C 0.60795(17) 0.5987(5) 0.1621(2) 0.0198(11) Uani 1 1 d . . .
C29 C 0.56831(17) 0.6669(5) 0.1084(2) 0.0224(12) Uani 1 1 d . . .
C30 C 0.48704(19) 0.6490(6) 0.0565(3) 0.0377(15) Uani 1 1 d . . .
H30A H 0.4777 0.6527 0.0142 0.057 Uiso 1 1 calc R U .
H30B H 0.4636 0.6923 0.0529 0.057 Uiso 1 1 calc R U .
H30C H 0.4905 0.5554 0.0696 0.057 Uiso 1 1 calc R U .
C31 C 0.53222(17) 0.7205(5) 0.1071(3) 0.0279(13) Uani 1 1 d . . .
H31 H 0.5435 0.7046 0.1510 0.034 Uiso 1 1 calc R U .
C32 C 0.5259(2) 0.8725(5) 0.0939(3) 0.0390(15) Uani 1 1 d . . .
H32A H 0.5557 0.9175 0.1270 0.058 Uiso 1 1 calc R U .
H32B H 0.5042 0.9068 0.0959 0.058 Uiso 1 1 calc R U .
H32C H 0.5139 0.8896 0.0504 0.058 Uiso 1 1 calc R U .
C33 C 0.56131(18) 0.6866(5) 0.0537(3) 0.0281(13) Uani 1 1 d . . .
H33 H 0.5340 0.7307 0.0168 0.034 Uiso 1 1 calc R U .
C34 C 0.5923(2) 0.6449(6) 0.0511(3) 0.0348(15) Uani 1 1 d . . .
H34 H 0.5867 0.6614 0.0132 0.042 Uiso 1 1 calc R U .
C35 C 0.6320(2) 0.5783(5) 0.1044(3) 0.0288(13) Uani 1 1 d . . .
H35 H 0.6536 0.5485 0.1029 0.035 Uiso 1 1 calc R U .
C36 C 0.64021(18) 0.5552(5) 0.1601(3) 0.0228(12) Uani 1 1 d . . .
C37 C 0.7009(2) 0.3796(6) 0.2004(3) 0.0453(17) Uani 1 1 d . . .
H37A H 0.7111 0.4230 0.1814 0.068 Uiso 1 1 calc R U .
H37B H 0.6756 0.3179 0.1684 0.068 Uiso 1 1 calc R U .
H37C H 0.7267 0.3298 0.2396 0.068 Uiso 1 1 calc R U .
C38 C 0.68447(18) 0.4854(5) 0.2187(3) 0.0298(13) Uani 1 1 d . . .
H38 H 0.6778 0.4385 0.2425 0.036 Uiso 1 1 calc R U .
C39 C 0.7239(2) 0.5821(6) 0.2670(3) 0.0449(17) Uani 1 1 d . . .
H39A H 0.7289 0.6381 0.2442 0.067 Uiso 1 1 calc R U .
H39B H 0.7520 0.5315 0.3017 0.067 Uiso 1 1 calc R U .
H39C H 0.7161 0.6391 0.2863 0.067 Uiso 1 1 calc R U .
C40 C 0.7087(2) 0.7168(6) 0.5523(3) 0.0463(17) Uani 1 1 d . . .
H40A H 0.7335 0.7224 0.6001 0.069 Uiso 1 1 calc R U .
H40B H 0.7219 0.7163 0.5337 0.069 Uiso 1 1 calc R U .
H40C H 0.6911 0.6343 0.5399 0.069 Uiso 1 1 calc R U .
C41 C 0.6772(2) 0.8359(6) 0.5264(3) 0.0366(15) Uani 1 1 d . . .
H41A H 0.6533 0.8326 0.4780 0.044 Uiso 1 1 calc R U .
H41B H 0.6953 0.9189 0.5398 0.044 Uiso 1 1 calc R U .
C42 C 0.65393(19) 0.8403(5) 0.5511(3) 0.0295(13) Uani 1 1 d . . .
H42A H 0.6779 0.8410 0.5996 0.035 Uiso 1 1 calc R U .
H42B H 0.6355 0.7578 0.5370 0.035 Uiso 1 1 calc R U .
C43 C 0.62273(19) 0.9608(6) 0.5272(3) 0.0340(14) Uani 1 1 d . . .
H43A H 0.6404 1.0431 0.5375 0.041 Uiso 1 1 calc R U .
H43B H 0.5969 0.9553 0.4791 0.041 Uiso 1 1 calc R U .
C44 C 0.6032(2) 0.9721(6) 0.5572(3) 0.0381(15) Uani 1 1 d . . .
H44A H 0.5780 1.0387 0.5321 0.046 Uiso 1 1 calc R U .
H44B H 0.5898 0.8847 0.5529 0.046 Uiso 1 1 calc R U .
C45 C 0.6381(2) 1.0123(6) 0.6282(3) 0.0374(15) Uani 1 1 d . . .
H45A H 0.6634 0.9476 0.6535 0.056 Uiso 1 1 calc R U .
H45B H 0.6233 1.0140 0.6446 0.056 Uiso 1 1 calc R U .
H45C H 0.6501 1.1014 0.6327 0.056 Uiso 1 1 calc R U .
N1 N 0.55202(13) 0.4973(4) 0.22636(19) 0.0191(9) Uani 1 1 d . . .
N2 N 0.52526(15) 0.5543(4) 0.2255(2) 0.0233(10) Uani 1 1 d . . .
N3 N 0.64556(13) 0.3986(4) 0.32360(19) 0.0168(9) Uani 1 1 d . . .
N4 N 0.61728(14) 0.5717(4) 0.2200(2) 0.0191(10) Uani 1 1 d . . .
Zr1 Zr 0.5000 0.68926(7) 0.2500 0.02308(18) Uani 1 2 d S T P
Re1 Re 0.58595(2) 0.39856(2) 0.21963(2) 0.01774(8) Uani 1 1 d . . .

loop_
_atom_site_aniso_label
_atom_site_aniso_U_11
_atom_site_aniso_U_22
_atom_site_aniso_U_33
_atom_site_aniso_U_23
_atom_site_aniso_U_13
_atom_site_aniso_U_12
C1 0.062(4) 0.018(3) 0.044(4) -0.015(3) 0.043(4) -0.014(3)
C2 0.041(4) 0.016(3) 0.023(3) -0.009(3) 0.014(3) 0.004(3)
C3 0.033(3) 0.032(3) 0.035(4) -0.016(3) 0.026(3) -0.010(3)
C4 0.034(3) 0.016(3) 0.020(3) -0.006(2) 0.015(3) -0.004(2)
C5 0.029(3) 0.023(3) 0.033(3) -0.011(3) 0.021(3) -0.010(3)
C6 0.049(5) 0.043(5) 0.045(5) -0.019(4) 0.021(4) -0.006(4)
C7 0.040(4) 0.065(5) 0.057(5) -0.022(4) 0.036(4) -0.018(4)
C8 0.058(5) 0.021(4) 0.076(6) -0.016(4) 0.030(5) -0.017(4)
C9 0.043(4) 0.107(6) 0.091(6) -0.070(5) 0.048(4) -0.021(4)
C10 0.084(6) 0.086(7) 0.040(5) -0.031(5) 0.037(5) -0.064(5)
C11 0.022(3) 0.011(3) 0.014(3) 0.001(2) 0.009(2) -0.002(2)
C12 0.019(3) 0.021(3) 0.017(3) 0.002(2) 0.010(2) -0.001(2)
C13 0.062(5) 0.048(4) 0.077(5) -0.008(4) 0.063(5) -0.009(3)
C14 0.030(3) 0.025(3) 0.045(4) 0.009(3) 0.028(3) 0.003(3)
C15 0.066(5) 0.098(6) 0.118(8) -0.063(6) 0.077(6) -0.052(5)
C16 0.017(3) 0.034(3) 0.015(3) 0.001(2) 0.007(2) 0.005(2)
C17 0.030(3) 0.020(3) 0.012(3) 0.000(2) 0.009(3) -0.001(2)
C18 0.026(3) 0.026(3) 0.022(3) -0.001(3) 0.017(3) -0.003(3)
C19 0.022(3) 0.019(3) 0.018(3) 0.001(2) 0.013(2) 0.001(2)
C20 0.037(4) 0.043(4) 0.052(4) 0.003(3) 0.035(4) 0.009(3)
C21 0.039(3) 0.023(3) 0.036(3) 0.004(3) 0.031(3) 0.004(3)
C22 0.058(4) 0.037(4) 0.048(4) -0.006(3) 0.045(4) -0.002(3)
C23 0.030(3) 0.022(3) 0.015(3) -0.004(2) 0.011(3) -0.008(2)
C24 0.016(3) 0.026(3) 0.018(3) -0.001(2) 0.013(2) 0.001(2)
C25 0.026(3) 0.016(3) 0.021(3) -0.005(2) 0.016(3) -0.006(2)
C26 0.019(3) 0.019(3) 0.028(3) -0.004(2) 0.018(3) -0.004(2)
C27 0.035(3) 0.025(3) 0.024(3) -0.007(3) 0.020(3) -0.011(3)
C28 0.024(3) 0.017(3) 0.022(3) -0.009(2) 0.017(2) -0.009(2)
C29 0.026(3) 0.025(3) 0.018(3) -0.003(2) 0.016(3) -0.008(2)
C30 0.038(4) 0.041(4) 0.034(4) 0.011(3) 0.024(3) 0.003(3)
C31 0.025(3) 0.031(3) 0.022(3) 0.007(3) 0.014(3) 0.003(3)
C32 0.041(4) 0.037(4) 0.039(4) 0.002(3) 0.028(3) 0.004(3)
C33 0.025(3) 0.029(3) 0.021(3) 0.001(3) 0.013(3) -0.005(2)
C34 0.046(4) 0.038(4) 0.026(3) -0.003(3) 0.028(3) -0.008(3)
C35 0.041(4) 0.025(3) 0.032(3) -0.004(3) 0.030(3) -0.005(3)
C36 0.027(3) 0.021(3) 0.025(3) 0.002(2) 0.020(3) -0.001(2)
C37 0.050(4) 0.045(4) 0.063(5) 0.010(3) 0.048(4) 0.007(3)
C38 0.034(3) 0.030(3) 0.039(4) 0.004(3) 0.031(3) 0.002(3)
C39 0.030(3) 0.056(4) 0.046(4) -0.005(3) 0.026(3) 0.005(3)
C40 0.043(4) 0.045(4) 0.046(4) -0.013(3) 0.029(4) -0.001(3)
C41 0.039(4) 0.031(3) 0.035(4) -0.010(3) 0.024(3) -0.007(3)
C42 0.033(3) 0.033(3) 0.024(3) -0.006(3) 0.020(3) -0.005(3)
C43 0.035(3) 0.029(3) 0.031(3) -0.002(3) 0.020(3) 0.003(3)
C44 0.037(4) 0.029(4) 0.051(4) -0.011(3) 0.031(3) -0.002(3)
C45 0.045(4) 0.028(3) 0.044(4) -0.007(3) 0.032(3) -0.001(3)
N1 0.020(2) 0.013(2) 0.018(2) -0.0040(19) 0.011(2) -0.0082(18)
N2 0.029(3) 0.020(2) 0.031(3) -0.001(2) 0.024(2) 0.000(2)
N3 0.016(2) 0.015(2) 0.014(2) -0.0021(19) 0.0088(19) -0.0010(18)
N4 0.021(2) 0.023(2) 0.020(2) -0.0027(19) 0.017(2) -0.0035(18)
Zr1 0.0282(4) 0.0150(4) 0.0337(4) 0.000 0.0243(4) 0.000
Re1 0.01886(12) 0.01655(13) 0.01624(11) -0.00260(10) 0.01161(10) -0.00225(9)

loop_
_atom_type_symbol
_atom_type_description
_atom_type_scat_dispersion_real
_atom_type_scat_dispersion_imag
_atom_type_scat_source
C C 0.0033 0.0016 'International Tables Vol C Tables 4.2.6.8 and 6.1.1.4'
H H 0.0000 0.0000 'International Tables Vol C Tables 4.2.6.8 and 6.1.1.4'
N N 0.0061 0.0033 'International Tables Vol C Tables 4.2.6.8 and 6.1.1.4'
Zr Zr -2.9673 0.5597 'International Tables Vol C Tables 4.2.6.8 and 6.1.1.4'
Re Re -1.0185 7.2310 'International Tables Vol C Tables 4.2.6.8 and 6.1.1.4'

loop_
_geom_angle_atom_site_label_1
_geom_angle_atom_site_label_2
_geom_angle_atom_site_label_3
_geom_angle
_geom_angle_site_symmetry_1
_geom_angle_site_symmetry_3
C2 C1 C5 105.7(5) . .
C2 C1 Re1 74.9(3) . .
C5 C1 Re1 67.6(3) . .
C2 C1 H1 127.1 . .
C5 C1 H1 127.1 . .
Re1 C1 H1 122.1 . .
C3 C2 C1 110.1(5) . .
C3 C2 Re1 72.5(3) . .
C1 C2 Re1 69.5(3) . .
C3 C2 H2 125.0 . .
C1 C2 H2 125.0 . .
Re1 C2 H2 124.7 . .
C2 C3 C4 108.8(5) . .
C2 C3 Re1 72.9(3) . .
C4 C3 Re1 67.5(3) . .
C2 C3 H3 125.6 . .
C4 C3 H3 125.6 . .
Re1 C3 H3 125.5 . .
C5 C4 C3 106.0(5) . .
C5 C4 Re1 69.2(3) . .
C3 C4 Re1 76.1(3) . .
C5 C4 H4 127.0 . .
C3 C4 H4 127.0 . .
Re1 C4 H4 119.7 . .
C4 C5 C1 109.4(5) . .
C4 C5 Re1 73.0(3) . .
C1 C5 Re1 74.8(3) . .
C4 C5 H5 125.3 . .
C1 C5 H5 125.3 . .
Re1 C5 H5 118.7 . .
C7 C6 C10 109.4(7) . .
C7 C6 Zr1 73.9(4) . .
C10 C6 Zr1 74.1(4) . .
C7 C6 H6 125.3 . .
C10 C6 H6 125.3 . .
Zr1 C6 H6 118.5 . .
C6 C7 C8 110.3(7) . .
C6 C7 Zr1 75.7(4) . .
C8 C7 Zr1 74.1(4) . .
C6 C7 H7 124.9 . .
C8 C7 H7 124.9 . .
Zr1 C7 H7 117.0 . .
C7 C8 C9 107.4(7) . .
C7 C8 Zr1 74.8(4) . .
C9 C8 Zr1 72.8(4) . .
C7 C8 H8 126.3 . .
C9 C8 H8 126.3 . .
Zr1 C8 H8 118.1 . .
C8 C9 C10 105.0(6) . .
C8 C9 Zr1 74.6(4) . .
C10 C9 Zr1 75.2(4) . .
C8 C9 H9 127.5 . .
C10 C9 H9 127.5 . .
Zr1 C9 H9 115.3 . .
C6 C10 C9 107.8(7) . .
C6 C10 Zr1 75.3(4) . .
C9 C10 Zr1 72.1(4) . .
C6 C10 H10 126.1 . .
C9 C10 H10 126.1 . .
Zr1 C10 H10 118.5 . .
C12 C11 C19 120.6(4) . .
C12 C11 N3 119.6(4) . .
C19 C11 N3 119.7(4) . .
C16 C12 C11 118.7(4) . .
C16 C12 C14 119.9(4) . .
C11 C12 C14 121.4(4) . .
C14 C13 H13A 109.5 . .
C14 C13 H13B 109.5 . .
H13A C13 H13B 109.5 . .
C14 C13 H13C 109.5 . .
H13A C13 H13C 109.5 . .
H13B C13 H13C 109.5 . .
C15 C14 C13 108.1(5) . .
C15 C14 C12 112.3(5) . .
C13 C14 C12 114.8(4) . .
C15 C14 H14 107.1 . .
C13 C14 H14 107.1 . .
C12 C14 H14 107.1 . .
C14 C15 H15A 109.5 . .
C14 C15 H15B 109.5 . .
H15A C15 H15B 109.5 . .
C14 C15 H15C 109.5 . .
H15A C15 H15C 109.5 . .
H15B C15 H15C 109.5 . .
C12 C16 C17 121.4(5) . .
C12 C16 H16 119.3 . .
C17 C16 H16 119.3 . .
C18 C17 C16 119.2(5) . .
C18 C17 H17 120.4 . .
C16 C17 H17 120.4 . .
C17 C18 C19 122.1(5) . .
C17 C18 H18 119.0 . .
C19 C18 H18 119.0 . .
C18 C19 C11 118.1(4) . .
C18 C19 C21 119.6(4) . .
C11 C19 C21 122.3(4) . .
C21 C20 H20A 109.5 . .
C21 C20 H20B 109.5 . .
H20A C20 H20B 109.5 . .
C21 C20 H20C 109.5 . .
H20A C20 H20C 109.5 . .
H20B C20 H20C 109.5 . .
C19 C21 C20 112.3(4) . .
C19 C21 C22 112.1(5) . .
C20 C21 C22 109.4(5) . .
C19 C21 H21 107.6 . .
C20 C21 H21 107.6 . .
C22 C21 H21 107.6 . .
C21 C22 H22A 109.5 . .
C21 C22 H22B 109.5 . .
H22A C22 H22B 109.5 . .
C21 C22 H22C 109.5 . .
H22A C22 H22C 109.5 . .
H22B C22 H22C 109.5 . .
C24 C23 H23A 109.5 . .
C24 C23 H23B 109.5 . .
H23A C23 H23B 109.5 . .
C24 C23 H23C 109.5 . .
H23A C23 H23C 109.5 . .
H23B C23 H23C 109.5 . .
N3 C24 C25 124.2(5) . .
N3 C24 C23 120.8(4) . .
C25 C24 C23 115.0(4) . .
C24 C25 C26 126.7(5) . .
C24 C25 H25 116.6 . .
C26 C25 H25 116.6 . .
N4 C26 C25 124.1(5) . .
N4 C26 C27 119.5(5) . .
C25 C26 C27 116.4(5) . .
C26 C27 H27A 109.5 . .
C26 C27 H27B 109.5 . .
H27A C27 H27B 109.5 . .
C26 C27 H27C 109.5 . .
H27A C27 H27C 109.5 . .
H27B C27 H27C 109.5 . .
C29 C28 C36 119.6(5) . .
C29 C28 N4 122.0(4) . .
C36 C28 N4 118.3(4) . .
C33 C29 C28 118.6(5) . .
C33 C29 C31 118.4(5) . .
C28 C29 C31 123.0(4) . .
C31 C30 H30A 109.5 . .
C31 C30 H30B 109.5 . .
H30A C30 H30B 109.5 . .
C31 C30 H30C 109.5 . .
H30A C30 H30C 109.5 . .
H30B C30 H30C 109.5 . .
C30 C31 C29 111.0(5) . .
C30 C31 C32 110.5(5) . .
C29 C31 C32 110.0(4) . .
C30 C31 H31 108.4 . .
C29 C31 H31 108.4 . .
C32 C31 H31 108.4 . .
C31 C32 H32A 109.5 . .
C31 C32 H32B 109.5 . .
H32A C32 H32B 109.5 . .
C31 C32 H32C 109.5 . .
H32A C32 H32C 109.5 . .
H32B C32 H32C 109.5 . .
C34 C33 C29 122.4(5) . .
C34 C33 H33 118.8 . .
C29 C33 H33 118.8 . .
C33 C34 C35 119.5(5) . .
C33 C34 H34 120.2 . .
C35 C34 H34 120.2 . .
C34 C35 C36 119.9(5) . .
C34 C35 H35 120.0 . .
C36 C35 H35 120.0 . .
C35 C36 C28 119.9(5) . .
C35 C36 C38 119.3(5) . .
C28 C36 C38 120.8(5) . .
C38 C37 H37A 109.5 . .
C38 C37 H37B 109.5 . .
H37A C37 H37B 109.5 . .
C38 C37 H37C 109.5 . .
H37A C37 H37C 109.5 . .
H37B C37 H37C 109.5 . .
C39 C38 C37 108.6(5) . .
C39 C38 C36 113.1(4) . .
C37 C38 C36 113.8(5) . .
C39 C38 H38 107.0 . .
C37 C38 H38 107.0 . .
C36 C38 H38 107.0 . .
C38 C39 H39A 109.5 . .
C38 C39 H39B 109.5 . .
H39A C39 H39B 109.5 . .
C38 C39 H39C 109.5 . .
H39A C39 H39C 109.5 . .
H39B C39 H39C 109.5 . .
C41 C40 H40A 109.5 . .
C41 C40 H40B 109.5 . .
H40A C40 H40B 109.5 . .
C41 C40 H40C 109.5 . .
H40A C40 H40C 109.5 . .
H40B C40 H40C 109.5 . .
C40 C41 C42 112.4(5) . .
C40 C41 H41A 109.1 . .
C42 C41 H41A 109.1 . .
C40 C41 H41B 109.1 . .
C42 C41 H41B 109.1 . .
H41A C41 H41B 107.9 . .
C41 C42 C43 113.8(5) . .
C41 C42 H42A 108.8 . .
C43 C42 H42A 108.8 . .
C41 C42 H42B 108.8 . .
C43 C42 H42B 108.8 . .
H42A C42 H42B 107.7 . .
C44 C43 C42 113.6(5) . .
C44 C43 H43A 108.8 . .
C42 C43 H43A 108.8 . .
C44 C43 H43B 108.8 . .
C42 C43 H43B 108.8 . .
H43A C43 H43B 107.7 . .
C45 C44 C43 114.1(5) . .
C45 C44 H44A 108.7 . .
C43 C44 H44A 108.7 . .
C45 C44 H44B 108.7 . .
C43 C44 H44B 108.7 . .
H44A C44 H44B 107.6 . .
C44 C45 H45A 109.5 . .
C44 C45 H45B 109.5 . .
H45A C45 H45B 109.5 . .
C44 C45 H45C 109.5 . .
H45A C45 H45C 109.5 . .
H45B C45 H45C 109.5 . .
N2 N1 Re1 172.7(4) . .
N1 N2 Zr1 160.0(4) . .
C24 N3 C11 118.5(4) . .
C24 N3 Re1 124.5(3) . .
C11 N3 Re1 116.7(3) . .
C26 N4 C28 118.5(4) . .
C26 N4 Re1 123.7(3) . .
C28 N4 Re1 117.6(3) . .
N2 Zr1 N2 99.3(2) 2_655 .
N2 Zr1 C9 132.3(2) 2_655 2_655
N2 Zr1 C9 96.0(3) . 2_655
N2 Zr1 C9 96.0(3) 2_655 .
N2 Zr1 C9 132.3(2) . .
C9 Zr1 C9 106.2(6) 2_655 .
N2 Zr1 C8 113.7(2) 2_655 2_655
N2 Zr1 C8 128.4(3) . 2_655
C9 Zr1 C8 32.6(3) 2_655 2_655
C9 Zr1 C8 83.9(3) . 2_655
N2 Zr1 C8 128.4(3) 2_655 .
N2 Zr1 C8 113.7(2) . .
C9 Zr1 C8 83.9(3) 2_655 .
C9 Zr1 C8 32.6(3) . .
C8 Zr1 C8 75.6(4) 2_655 .
N2 Zr1 C7 130.3(2) 2_655 .
N2 Zr1 C7 84.1(2) . .
C9 Zr1 C7 96.0(3) 2_655 .
C9 Zr1 C7 52.5(2) . .
C8 Zr1 C7 101.1(3) 2_655 .
C8 Zr1 C7 31.0(2) . .
N2 Zr1 C7 84.1(2) 2_655 2_655
N2 Zr1 C7 130.3(2) . 2_655
C9 Zr1 C7 52.5(2) 2_655 2_655
C9 Zr1 C7 96.0(3) . 2_655
C8 Zr1 C7 31.0(2) 2_655 2_655
C8 Zr1 C7 101.1(3) . 2_655
C7 Zr1 C7 130.3(4) . 2_655
N2 Zr1 C10 81.2(2) 2_655 .
N2 Zr1 C10 106.4(3) . .
C9 Zr1 C10 136.1(4) 2_655 .
C9 Zr1 C10 32.8(3) . .
C8 Zr1 C10 116.6(3) 2_655 .
C8 Zr1 C10 52.7(3) . .
C7 Zr1 C10 51.0(2) . .
C7 Zr1 C10 123.0(3) 2_655 .
N2 Zr1 C10 106.4(3) 2_655 2_655
N2 Zr1 C10 81.2(2) . 2_655
C9 Zr1 C10 32.8(3) 2_655 2_655
C9 Zr1 C10 136.1(4) . 2_655
C8 Zr1 C10 52.7(3) 2_655 2_655
C8 Zr1 C10 116.6(3) . 2_655
C7 Zr1 C10 123.0(3) . 2_655
C7 Zr1 C10 51.0(2) 2_655 2_655
C10 Zr1 C10 168.5(4) . 2_655
N2 Zr1 C6 80.2(2) 2_655 2_655
N2 Zr1 C6 100.9(2) . 2_655
C9 Zr1 C6 52.5(2) 2_655 2_655
C9 Zr1 C6 126.2(3) . 2_655
C8 Zr1 C6 51.4(2) 2_655 2_655
C8 Zr1 C6 127.0(3) . 2_655
C7 Zr1 C6 148.3(3) . 2_655
C7 Zr1 C6 30.3(2) 2_655 2_655
C10 Zr1 C6 149.1(2) . 2_655
C10 Zr1 C6 30.6(2) 2_655 2_655
N2 Zr1 C6 100.9(2) 2_655 .
N2 Zr1 C6 80.2(2) . .
C9 Zr1 C6 126.3(3) 2_655 .
C9 Zr1 C6 52.5(2) . .
C8 Zr1 C6 127.0(3) 2_655 .
C8 Zr1 C6 51.4(2) . .
C7 Zr1 C6 30.3(2) . .
C7 Zr1 C6 148.3(3) 2_655 .
C10 Zr1 C6 30.6(2) . .
C10 Zr1 C6 149.1(2) 2_655 .
C6 Zr1 C6 178.4(3) 2_655 .
N1 Re1 N4 92.76(16) . .
N1 Re1 N3 93.50(16) . .
N4 Re1 N3 84.29(15) . .
N1 Re1 C5 91.99(19) . .
N4 Re1 C5 132.60(19) . .
N3 Re1 C5 142.35(18) . .
N1 Re1 C4 114.00(19) . .
N4 Re1 C4 98.86(18) . .
N3 Re1 C4 152.00(17) . .
C5 Re1 C4 37.86(19) . .
N1 Re1 C1 106.85(19) . .
N4 Re1 C1 157.07(18) . .
N3 Re1 C1 105.73(19) . .
C5 Re1 C1 37.6(2) . .
C4 Re1 C1 62.6(2) . .
N1 Re1 C3 149.91(18) . .
N4 Re1 C3 97.24(17) . .
N3 Re1 C3 115.65(17) . .
C5 Re1 C3 60.64(19) . .
C4 Re1 C3 36.40(18) . .
C1 Re1 C3 59.85(19) . .
N1 Re1 C2 142.31(19) . .
N4 Re1 C2 124.59(19) . .
N3 Re1 C2 95.01(17) . .
C5 Re1 C2 60.3(2) . .
C4 Re1 C2 60.2(2) . .
C1 Re1 C2 35.7(2) . .
C3 Re1 C2 34.61(19) . .

loop_
_geom_bond_atom_site_label_1
_geom_bond_atom_site_label_2
_geom_bond_distance
_geom_bond_site_symmetry_2
C1 C2 1.405(8) .
C1 C5 1.427(8) .
C1 Re1 2.257(5) .
C1 H1 0.9500 .
C2 C3 1.383(8) .
C2 Re1 2.327(5) .
C2 H2 0.9500 .
C3 C4 1.420(7) .
C3 Re1 2.322(5) .
C3 H3 0.9500 .
C4 C5 1.419(7) .
C4 Re1 2.211(5) .
C4 H4 0.9500 .
C5 Re1 2.162(5) .
C5 H5 0.9500 .
C6 C7 1.323(9) .
C6 C10 1.337(10) .
C6 Zr1 2.538(7) .
C6 H6 0.9500 .
C7 C8 1.343(9) .
C7 Zr1 2.517(6) .
C7 H7 0.9500 .
C8 C9 1.401(11) .
C8 Zr1 2.508(6) .
C8 H8 0.9500 .
C9 C10 1.413(11) .
C9 Zr1 2.484(7) .
C9 H9 0.9500 .
C10 Zr1 2.524(7) .
C10 H10 0.9500 .
C11 C12 1.406(7) .
C11 C19 1.412(6) .
C11 N3 1.448(6) .
C12 C16 1.387(7) .
C12 C14 1.525(7) .
C13 C14 1.507(7) .
C13 H13A 0.9800 .
C13 H13B 0.9800 .
C13 H13C 0.9800 .
C14 C15 1.505(8) .
C14 H14 1.0000 .
C15 H15A 0.9800 .
C15 H15B 0.9800 .
C15 H15C 0.9800 .
C16 C17 1.393(7) .
C16 H16 0.9500 .
C17 C18 1.371(7) .
C17 H17 0.9500 .
C18 C19 1.392(7) .
C18 H18 0.9500 .
C19 C21 1.514(7) .
C20 C21 1.524(7) .
C20 H20A 0.9800 .
C20 H20B 0.9800 .
C20 H20C 0.9800 .
C21 C22 1.535(8) .
C21 H21 1.0000 .
C22 H22A 0.9800 .
C22 H22B 0.9800 .
C22 H22C 0.9800 .
C23 C24 1.516(7) .
C23 H23A 0.9800 .
C23 H23B 0.9800 .
C23 H23C 0.9800 .
C24 N3 1.318(6) .
C24 C25 1.396(7) .
C25 C26 1.398(7) .
C25 H25 0.9500 .
C26 N4 1.328(6) .
C26 C27 1.521(7) .
C27 H27A 0.9800 .
C27 H27B 0.9800 .
C27 H27C 0.9800 .
C28 C29 1.400(7) .
C28 C36 1.412(7) .
C28 N4 1.437(6) .
C29 C33 1.387(7) .
C29 C31 1.531(7) .
C30 C31 1.503(7) .
C30 H30A 0.9800 .
C30 H30B 0.9800 .
C30 H30C 0.9800 .
C31 C32 1.543(7) .
C31 H31 1.0000 .
C32 H32A 0.9800 .
C32 H32B 0.9800 .
C32 H32C 0.9800 .
C33 C34 1.370(7) .
C33 H33 0.9500 .
C34 C35 1.391(8) .
C34 H34 0.9500 .
C35 C36 1.394(7) .
C35 H35 0.9500 .
C36 C38 1.522(7) .
C37 C38 1.522(7) .
C37 H37A 0.9800 .
C37 H37B 0.9800 .
C37 H37C 0.9800 .
C38 C39 1.521(8) .
C38 H38 1.0000 .
C39 H39A 0.9800 .
C39 H39B 0.9800 .
C39 H39C 0.9800 .
C40 C41 1.508(8) .
C40 H40A 0.9800 .
C40 H40B 0.9800 .
C40 H40C 0.9800 .
C41 C42 1.516(7) .
C41 H41A 0.9900 .
C41 H41B 0.9900 .
C42 C43 1.520(7) .
C42 H42A 0.9900 .
C42 H42B 0.9900 .
C43 C44 1.515(7) .
C43 H43A 0.9900 .
C43 H43B 0.9900 .
C44 C45 1.507(8) .
C44 H44A 0.9900 .
C44 H44B 0.9900 .
C45 H45A 0.9800 .
C45 H45B 0.9800 .
C45 H45C 0.9800 .
N1 N2 1.208(5) .
N1 Re1 1.805(4) .
N2 Zr1 2.082(4) .
N3 Re1 2.154(4) .
N4 Re1 2.140(4) .
Zr1 N2 2.082(4) 2_655
Zr1 C9 2.484(7) 2_655
Zr1 C8 2.508(6) 2_655
Zr1 C7 2.517(6) 2_655
Zr1 C10 2.524(7) 2_655
Zr1 C6 2.538(7) 2_655
